data_4131475
loop_
_publ_author_name
'Shimada, Masaki'
'Yamanoi, Yoshinori'
'Ohto, Tatsuhiko'
'Pham, Song-Toan'
'Yamada, Ryo'
'Tada, Hirokazu'
'Omoto, Kenichiro'
'Tashiro, Shohei'
'Shionoya, Mitsuhiko'
'Hattori, Mineyuki'
'Jimura, Keiko'
'Hayashi, Shigenobu'
'Koike, Hikaru'
'Iwamura, Munetaka'
'Nozaki, Koichi'
'Nishihara, Hiroshi'

_publ_section_title
;
 Multifunctional Octamethyltetrasila[2.2]cyclophanes: Conformational
 Variations, Circularly Polarized Luminescence, and Organic
 Electroluminescence.
;
_journal_issue 32
_journal_name_full 'Journal of the American Chemical Society'
_journal_page_first 11214
_journal_page_last 11221
_journal_paper_doi 10.1021/jacs.7b05671
_journal_volume 139
_journal_year 2017
_chemical_formula_moiety 'C18 H28 N2 S2 Si4'
_chemical_formula_sum 'C18 H28 N2 S2 Si4'
_chemical_formula_weight 448.89
_space_group_crystal_system monoclinic
_space_group_IT_number 14
_space_group_name_Hall '-P 2yn'
_space_group_name_H-M_alt 'P 1 21/n 1'
_atom_sites_solution_hydrogens geom
_atom_sites_solution_primary direct
_atom_sites_solution_secondary difmap
_cell_angle_alpha 90.0000
_cell_angle_beta 98.704(4)
_cell_angle_gamma 90.0000
_cell_formula_units_Z 4
_cell_length_a 8.437(3)
_cell_length_b 11.874(4)
_cell_length_c 23.696(8)
_cell_measurement_reflns_used 6934
_cell_measurement_temperature 93
_cell_measurement_theta_max 27.50
_cell_measurement_theta_min 3.10
_cell_volume 2346.5(14)
_computing_cell_refinement 'CrystalClear-SM Expert 2.0 r3'
_computing_data_collection 'CrystalClear-SM Expert 2.0 r3 (Rigaku, 2009)'
_computing_data_reduction 'CrystalClear-SM Expert 2.0 r3'
_computing_molecular_graphics 'CrystalStructure 4.1.1'
_computing_publication_material 'CrystalStructure 4.1.1 (Rigaku, 2015)'
_computing_structure_refinement 'SHELXL97 (Sheldrick, 2008)'
_computing_structure_solution 'SIR92 (Altomare, et al., 1994)'
_diffrn_ambient_temperature 93
_diffrn_detector_area_resol_mean 7.111
_diffrn_measured_fraction_theta_full 0.988
_diffrn_measured_fraction_theta_max 0.988
_diffrn_measurement_device_type 'Rigaku Saturn724'
_diffrn_measurement_method \w
_diffrn_radiation_type 'Mo K\a'
_diffrn_radiation_wavelength 0.71075
_diffrn_reflns_av_R_equivalents 0.0467
_diffrn_reflns_limit_h_max 10
_diffrn_reflns_limit_h_min -10
_diffrn_reflns_limit_k_max 13
_diffrn_reflns_limit_k_min -15
_diffrn_reflns_limit_l_max 30
_diffrn_reflns_limit_l_min -29
_diffrn_reflns_number 17536
_diffrn_reflns_theta_full 27.520
_diffrn_reflns_theta_max 27.520
_diffrn_reflns_theta_min 3.123
_diffrn_standards_number 0
_exptl_absorpt_coefficient_mu 0.437
_exptl_absorpt_correction_T_max 0.945
_exptl_absorpt_correction_T_min 0.831
_exptl_absorpt_correction_type multi-scan
_exptl_absorpt_process_details 'REQAB (Rigaku, 1998)'
_exptl_crystal_colour yellow
_exptl_crystal_density_diffrn 1.271
_exptl_crystal_density_method 'not measured'
_exptl_crystal_description platelet
_exptl_crystal_F_000 952.00
_exptl_crystal_size_max 0.350
_exptl_crystal_size_mid 0.180
_exptl_crystal_size_min 0.130
_refine_diff_density_max 0.38
_refine_diff_density_min -0.30
_refine_ls_extinction_method none
_refine_ls_goodness_of_fit_ref 1.062
_refine_ls_hydrogen_treatment constr
_refine_ls_number_parameters 235
_refine_ls_number_reflns 5328
_refine_ls_number_restraints 0
_refine_ls_R_factor_all 0.0414
_refine_ls_R_factor_gt 0.0364
_refine_ls_shift/su_max 0.001
_refine_ls_structure_factor_coef Fsqd
_refine_ls_weighting_details 'w = 1/[\s^2^(Fo^2^)+(0.0383P)^2^+1.5795P] where P=(Fo^2^+2Fc^2^)/3'
_refine_ls_weighting_scheme calc
_refine_ls_wR_factor_gt 0.0869
_refine_ls_wR_factor_ref 0.0904
_reflns_number_gt 4829
_reflns_number_total 5328
_reflns_threshold_expression F^2^>2.0\s(F^2^)
_cod_data_source_file ja7b05671_si_008.cif
_cod_data_source_block exp270_mecn
_cod_database_code 4131475

loop_
_space_group_symop_id
_space_group_symop_operation_xyz
1 +X,+Y,+Z
2 1/2-X,1/2+Y,1/2-Z
3 -X,-Y,-Z
4 -1/2+X,-1/2-Y,-1/2+Z

loop_
_atom_site_label
_atom_site_type_symbol
_atom_site_fract_x
_atom_site_fract_y
_atom_site_fract_z
_atom_site_U_iso_or_equiv
_atom_site_adp_type
_atom_site_occupancy
_atom_site_symmetry_multiplicity
_atom_site_calc_flag
_atom_site_refinement_flags
S1 S 0.29857(5) 0.39419(4) 0.565930(18) 0.01597(10) Uani 1 1 d .
S2 S 0.16279(6) -0.01682(4) 0.56482(2) 0.02321(12) Uani 1 1 d .
Si3 Si 0.36026(6) 0.32224(4) 0.69473(2) 0.01544(11) Uani 1 1 d .
Si4 Si 0.56682(5) 0.18866(4) 0.68885(2) 0.01487(11) Uani 1 1 d .
Si5 Si 0.15463(5) 0.35436(4) 0.437764(19) 0.01339(11) Uani 1 1 d .
Si6 Si 0.33054(5) 0.21144(4) 0.414832(19) 0.01350(11) Uani 1 1 d .
N7 N 0.30692(18) 0.02785(13) 0.61249(7) 0.0196(3) Uani 1 1 d .
N8 N 0.21061(18) 0.03889(12) 0.50754(6) 0.0182(3) Uani 1 1 d .
C9 C 0.4021(2) 0.09109(14) 0.58421(7) 0.0149(3) Uani 1 1 d .
C10 C 0.2332(2) 0.32771(15) 0.62291(7) 0.0167(3) Uani 1 1 d .
C11 C 0.4312(2) 0.16150(14) 0.48677(7) 0.0139(3) Uani 1 1 d .
C12 C 0.0472(2) 0.27606(16) 0.54310(8) 0.0185(4) Uani 1 1 d .
H12 H -0.0450 0.2392 0.5236 0.022 Uiso 1 1 calc R
C13 C 0.6254(2) 0.20437(15) 0.57318(7) 0.0159(3) Uani 1 1 d .
H13 H 0.7243 0.2394 0.5879 0.019 Uiso 1 1 calc R
C14 C 0.4876(2) 0.27144(17) 0.37554(8) 0.0226(4) Uani 1 1 d .
H14A H 0.5360 0.3377 0.3960 0.027 Uiso 1 1 calc R
H14B H 0.4385 0.2934 0.3370 0.027 Uiso 1 1 calc R
H14C H 0.5706 0.2147 0.3731 0.027 Uiso 1 1 calc R
C15 C 0.1465(2) 0.34210(15) 0.51586(7) 0.0157(3) Uani 1 1 d .
C16 C 0.7699(2) 0.25369(18) 0.70925(8) 0.0248(4) Uani 1 1 d .
H16A H 0.7847 0.3138 0.6822 0.030 Uiso 1 1 calc R
H16B H 0.8527 0.1961 0.7084 0.030 Uiso 1 1 calc R
H16C H 0.7785 0.2852 0.7478 0.030 Uiso 1 1 calc R
C17 C 0.5725(2) 0.20861(15) 0.51309(7) 0.0159(3) Uani 1 1 d .
H17 H 0.6384 0.2461 0.4899 0.019 Uiso 1 1 calc R
C18 C 0.5400(2) 0.15187(14) 0.61072(7) 0.0144(3) Uani 1 1 d .
C19 C 0.2293(2) 0.28071(18) 0.74811(8) 0.0267(4) Uani 1 1 d .
H19A H 0.1361 0.3308 0.7447 0.032 Uiso 1 1 calc R
H19B H 0.2900 0.2866 0.7867 0.032 Uiso 1 1 calc R
H19C H 0.1931 0.2029 0.7410 0.032 Uiso 1 1 calc R
C20 C 0.5497(3) 0.06454(17) 0.73634(8) 0.0254(4) Uani 1 1 d .
H20A H 0.6302 0.0081 0.7304 0.030 Uiso 1 1 calc R
H20B H 0.4423 0.0316 0.7272 0.030 Uiso 1 1 calc R
H20C H 0.5674 0.0890 0.7763 0.030 Uiso 1 1 calc R
C21 C 0.4489(3) 0.46477(17) 0.71169(9) 0.0286(4) Uani 1 1 d .
H21A H 0.3627 0.5206 0.7101 0.034 Uiso 1 1 calc R
H21B H 0.5192 0.4844 0.6838 0.034 Uiso 1 1 calc R
H21C H 0.5113 0.4641 0.7501 0.034 Uiso 1 1 calc R
C22 C 0.2370(2) 0.49579(16) 0.42300(9) 0.0248(4) Uani 1 1 d .
H22A H 0.1625 0.5546 0.4315 0.030 Uiso 1 1 calc R
H22B H 0.2506 0.5004 0.3827 0.030 Uiso 1 1 calc R
H22C H 0.3410 0.5066 0.4471 0.030 Uiso 1 1 calc R
C23 C 0.34757(19) 0.09677(14) 0.52392(7) 0.0142(3) Uani 1 1 d .
C24 C 0.0957(2) 0.26830(16) 0.60298(8) 0.0189(4) Uani 1 1 d .
H24 H 0.0384 0.2258 0.6272 0.023 Uiso 1 1 calc R
C25 C -0.0538(2) 0.33794(17) 0.39864(8) 0.0220(4) Uani 1 1 d .
H25A H -0.1214 0.3989 0.4096 0.026 Uiso 1 1 calc R
H25B H -0.0974 0.2652 0.4084 0.026 Uiso 1 1 calc R
H25C H -0.0518 0.3411 0.3574 0.026 Uiso 1 1 calc R
C26 C 0.2172(2) 0.09891(16) 0.37035(8) 0.0205(4) Uani 1 1 d .
H26A H 0.2920 0.0405 0.3616 0.025 Uiso 1 1 calc R
H26B H 0.1627 0.1319 0.3347 0.025 Uiso 1 1 calc R
H26C H 0.1376 0.0654 0.3914 0.025 Uiso 1 1 calc R

loop_
_atom_site_aniso_label
_atom_site_aniso_U_11
_atom_site_aniso_U_22
_atom_site_aniso_U_33
_atom_site_aniso_U_23
_atom_site_aniso_U_13
_atom_site_aniso_U_12
S1 0.0185(2) 0.0150(2) 0.0138(2) 0.00028(15) 0.00037(15) 0.00078(15)
S2 0.0222(2) 0.0232(2) 0.0233(2) 0.00530(18) 0.00033(18) -0.00838(18)
Si3 0.0169(2) 0.0168(2) 0.0125(2) 0.00102(18) 0.00182(17) 0.00416(18)
Si4 0.0143(2) 0.0181(2) 0.0119(2) 0.00184(18) 0.00100(17) 0.00344(17)
Si5 0.0133(2) 0.0140(2) 0.0125(2) 0.00072(17) 0.00090(16) 0.00210(17)
Si6 0.0134(2) 0.0156(2) 0.0115(2) 0.00017(17) 0.00185(16) 0.00235(17)
N7 0.0201(7) 0.0193(8) 0.0189(8) 0.0045(6) 0.0016(6) -0.0024(6)
N8 0.0191(7) 0.0155(7) 0.0193(7) 0.0014(6) 0.0007(6) -0.0017(6)
C9 0.0150(8) 0.0121(8) 0.0178(8) 0.0025(6) 0.0033(6) 0.0031(6)
C10 0.0175(8) 0.0198(9) 0.0133(8) 0.0010(7) 0.0036(6) 0.0075(7)
C11 0.0150(7) 0.0129(8) 0.0139(8) -0.0012(6) 0.0021(6) 0.0047(6)
C12 0.0125(7) 0.0259(9) 0.0171(8) -0.0011(7) 0.0022(6) 0.0040(7)
C13 0.0115(7) 0.0184(8) 0.0174(8) 0.0013(7) 0.0014(6) 0.0020(6)
C14 0.0189(8) 0.0311(10) 0.0185(9) 0.0030(8) 0.0055(7) 0.0014(7)
C15 0.0136(7) 0.0179(8) 0.0151(8) -0.0015(6) 0.0003(6) 0.0055(6)
C16 0.0174(8) 0.0368(11) 0.0186(9) -0.0020(8) -0.0019(7) 0.0013(8)
C17 0.0141(8) 0.0173(8) 0.0169(8) 0.0023(7) 0.0045(6) 0.0023(6)
C18 0.0144(7) 0.0143(8) 0.0141(8) 0.0008(6) 0.0014(6) 0.0044(6)
C19 0.0237(9) 0.0372(11) 0.0204(9) 0.0071(8) 0.0071(7) 0.0084(8)
C20 0.0346(10) 0.0249(10) 0.0182(9) 0.0069(8) 0.0086(8) 0.0100(8)
C21 0.0365(11) 0.0206(10) 0.0259(10) -0.0018(8) -0.0041(8) 0.0031(8)
C22 0.0291(10) 0.0158(9) 0.0305(10) 0.0025(8) 0.0082(8) 0.0012(7)
C23 0.0136(7) 0.0129(8) 0.0156(8) -0.0003(6) 0.0007(6) 0.0027(6)
C24 0.0155(8) 0.0247(9) 0.0174(9) 0.0027(7) 0.0055(6) 0.0049(7)
C25 0.0165(8) 0.0280(10) 0.0199(9) 0.0003(7) -0.0026(7) 0.0035(7)
C26 0.0242(9) 0.0207(9) 0.0159(8) -0.0022(7) 0.0011(7) 0.0026(7)

loop_
_atom_type_symbol
_atom_type_description
_atom_type_scat_dispersion_real
_atom_type_scat_dispersion_imag
_atom_type_scat_source
C C 0.0033 0.0016
;
International Tables for Crystallography
(Vol. C, Tables 4.2.6.8 and 6.1.1.4)
;
H H 0.0000 0.0000
;
International Tables for Crystallography
(Vol. C, Table 6.1.1.4)
;
N N 0.0061 0.0033
;
International Tables for Crystallography
(Vol. C, Tables 4.2.6.8 and 6.1.1.4)
;
S S 0.1246 0.1234
;
International Tables for Crystallography
(Vol. C, Tables 4.2.6.8 and 6.1.1.4)
;
Si Si 0.0817 0.0704
;
International Tables for Crystallography
(Vol. C, Tables 4.2.6.8 and 6.1.1.4)
;

loop_
_geom_angle_atom_site_label_1
_geom_angle_atom_site_label_2
_geom_angle_atom_site_label_3
_geom_angle
C15 S1 C10 94.68(9)
N8 S2 N7 101.27(8)
C19 Si3 C21 110.60(10)
C19 Si3 C10 108.01(9)
C21 Si3 C10 108.65(9)
C19 Si3 Si4 112.20(7)
C21 Si3 Si4 110.11(8)
C10 Si3 Si4 107.12(6)
C20 Si4 C16 108.65(9)
C20 Si4 C18 113.56(9)
C16 Si4 C18 108.56(8)
C20 Si4 Si3 111.46(7)
C16 Si4 Si3 111.08(7)
C18 Si4 Si3 103.45(5)
C15 Si5 C25 108.08(8)
C15 Si5 C22 109.00(9)
C25 Si5 C22 110.42(9)
C15 Si5 Si6 106.82(6)
C25 Si5 Si6 112.71(7)
C22 Si5 Si6 109.68(7)
C14 Si6 C26 109.35(9)
C14 Si6 C11 108.30(8)
C26 Si6 C11 114.03(8)
C14 Si6 Si5 110.88(7)
C26 Si6 Si5 110.84(6)
C11 Si6 Si5 103.32(6)
C9 N7 S2 106.05(12)
C23 N8 S2 106.18(12)
N7 C9 C18 124.62(16)
N7 C9 C23 113.28(15)
C18 C9 C23 122.04(15)
C24 C10 S1 108.55(13)
C24 C10 Si3 129.10(14)
S1 C10 Si3 121.40(10)
C17 C11 C23 114.37(15)
C17 C11 Si6 121.55(13)
C23 C11 Si6 121.94(12)
C15 C12 C24 113.69(16)
C15 C12 H12 123.2
C24 C12 H12 123.2
C18 C13 C17 123.05(16)
C18 C13 H13 118.5
C17 C13 H13 118.5
Si6 C14 H14A 109.5
Si6 C14 H14B 109.5
H14A C14 H14B 109.5
Si6 C14 H14C 109.5
H14A C14 H14C 109.5
H14B C14 H14C 109.5
C12 C15 S1 108.88(13)
C12 C15 Si5 128.67(14)
S1 C15 Si5 121.24(10)
Si4 C16 H16A 109.5
Si4 C16 H16B 109.5
H16A C16 H16B 109.5
Si4 C16 H16C 109.5
H16A C16 H16C 109.5
H16B C16 H16C 109.5
C11 C17 C13 123.80(16)
C11 C17 H17 118.1
C13 C17 H17 118.1
C13 C18 C9 114.53(16)
C13 C18 Si4 122.28(13)
C9 C18 Si4 121.17(13)
Si3 C19 H19A 109.5
Si3 C19 H19B 109.5
H19A C19 H19B 109.5
Si3 C19 H19C 109.5
H19A C19 H19C 109.5
H19B C19 H19C 109.5
Si4 C20 H20A 109.5
Si4 C20 H20B 109.5
H20A C20 H20B 109.5
Si4 C20 H20C 109.5
H20A C20 H20C 109.5
H20B C20 H20C 109.5
Si3 C21 H21A 109.5
Si3 C21 H21B 109.5
H21A C21 H21B 109.5
Si3 C21 H21C 109.5
H21A C21 H21C 109.5
H21B C21 H21C 109.5
Si5 C22 H22A 109.5
Si5 C22 H22B 109.5
H22A C22 H22B 109.5
Si5 C22 H22C 109.5
H22A C22 H22C 109.5
H22B C22 H22C 109.5
N8 C23 C11 125.20(15)
N8 C23 C9 113.21(15)
C11 C23 C9 121.57(15)
C10 C24 C12 114.18(16)
C10 C24 H24 122.9
C12 C24 H24 122.9
Si5 C25 H25A 109.5
Si5 C25 H25B 109.5
H25A C25 H25B 109.5
Si5 C25 H25C 109.5
H25A C25 H25C 109.5
H25B C25 H25C 109.5
Si6 C26 H26A 109.5
Si6 C26 H26B 109.5
H26A C26 H26B 109.5
Si6 C26 H26C 109.5
H26A C26 H26C 109.5
H26B C26 H26C 109.5

loop_
_geom_bond_atom_site_label_1
_geom_bond_atom_site_label_2
_geom_bond_distance
S1 C15 1.7248(18)
S1 C10 1.7250(18)
S2 N8 1.6150(16)
S2 N7 1.6187(16)
Si3 C19 1.867(2)
Si3 C21 1.869(2)
Si3 C10 1.8702(19)
Si3 Si4 2.3761(9)
Si4 C20 1.873(2)
Si4 C16 1.875(2)
Si4 C18 1.8821(18)
Si5 C15 1.8679(19)
Si5 C25 1.8699(19)
Si5 C22 1.870(2)
Si5 Si6 2.3711(8)
Si6 C14 1.8721(19)
Si6 C26 1.8724(19)
Si6 C11 1.8817(18)
N7 C9 1.350(2)
N8 C23 1.350(2)
C9 C18 1.431(2)
C9 C23 1.435(2)
C10 C24 1.378(3)
C11 C17 1.377(2)
C11 C23 1.432(2)
C12 C15 1.377(3)
C12 C24 1.419(2)
C12 H12 0.9500
C13 C18 1.376(2)
C13 C17 1.427(2)
C13 H13 0.9500
C14 H14A 0.9800
C14 H14B 0.9800
C14 H14C 0.9800
C16 H16A 0.9800
C16 H16B 0.9800
C16 H16C 0.9800
C17 H17 0.9500
C19 H19A 0.9800
C19 H19B 0.9800
C19 H19C 0.9800
C20 H20A 0.9800
C20 H20B 0.9800
C20 H20C 0.9800
C21 H21A 0.9800
C21 H21B 0.9800
C21 H21C 0.9800
C22 H22A 0.9800
C22 H22B 0.9800
C22 H22C 0.9800
C24 H24 0.9500
C25 H25A 0.9800
C25 H25B 0.9800
C25 H25C 0.9800
C26 H26A 0.9800
C26 H26B 0.9800
C26 H26C 0.9800

loop_
_geom_torsion_atom_site_label_1
_geom_torsion_atom_site_label_2
_geom_torsion_atom_site_label_3
_geom_torsion_atom_site_label_4
_geom_torsion
C19 Si3 Si4 C20 3.04(11)
C21 Si3 Si4 C20 126.68(11)
C10 Si3 Si4 C20 -115.33(10)
C19 Si3 Si4 C16 -118.29(10)
C21 Si3 Si4 C16 5.36(10)
C10 Si3 Si4 C16 123.34(9)
C19 Si3 Si4 C18 125.42(10)
C21 Si3 Si4 C18 -110.93(9)
C10 Si3 Si4 C18 7.05(8)
C15 Si5 Si6 C14 -128.29(9)
C25 Si5 Si6 C14 113.16(10)
C22 Si5 Si6 C14 -10.30(10)
C15 Si5 Si6 C26 110.08(9)
C25 Si5 Si6 C26 -8.48(10)
C22 Si5 Si6 C26 -131.94(10)
C15 Si5 Si6 C11 -12.46(8)
C25 Si5 Si6 C11 -131.01(9)
C22 Si5 Si6 C11 105.53(9)
N8 S2 N7 C9 0.12(13)
N7 S2 N8 C23 0.31(13)
S2 N7 C9 C18 176.58(14)
S2 N7 C9 C23 -0.52(17)
C15 S1 C10 C24 -0.79(14)
C15 S1 C10 Si3 169.03(11)
C19 Si3 C10 C24 -28.03(19)
C21 Si3 C10 C24 -148.04(17)
Si4 Si3 C10 C24 93.03(16)
C19 Si3 C10 S1 164.45(11)
C21 Si3 C10 S1 44.43(14)
Si4 Si3 C10 S1 -74.50(11)
C14 Si6 C11 C17 26.71(16)
C26 Si6 C11 C17 148.67(14)
Si5 Si6 C11 C17 -90.94(14)
C14 Si6 C11 C23 -170.88(14)
C26 Si6 C11 C23 -48.91(16)
Si5 Si6 C11 C23 71.48(14)
C24 C12 C15 S1 -0.38(19)
C24 C12 C15 Si5 166.93(13)
C10 S1 C15 C12 0.67(14)
C10 S1 C15 Si5 -167.75(11)
C25 Si5 C15 C12 34.19(18)
C22 Si5 C15 C12 154.23(16)
Si6 Si5 C15 C12 -87.34(16)
C25 Si5 C15 S1 -159.88(10)
C22 Si5 C15 S1 -39.84(13)
Si6 Si5 C15 S1 78.59(11)
C23 C11 C17 C13 -6.2(2)
Si6 C11 C17 C13 157.47(14)
C18 C13 C17 C11 0.3(3)
C17 C13 C18 C9 6.5(2)
C17 C13 C18 Si4 -157.49(14)
N7 C9 C18 C13 175.74(16)
C23 C9 C18 C13 -7.4(2)
N7 C9 C18 Si4 -20.1(2)
C23 C9 C18 Si4 156.79(13)
C20 Si4 C18 C13 -144.01(14)
C16 Si4 C18 C13 -23.05(16)
Si3 Si4 C18 C13 95.02(14)
C20 Si4 C18 C9 53.05(16)
C16 Si4 C18 C9 174.00(14)
Si3 Si4 C18 C9 -67.93(14)
S2 N8 C23 C11 -178.67(14)
S2 N8 C23 C9 -0.65(17)
C17 C11 C23 N8 -177.06(16)
Si6 C11 C23 N8 19.4(2)
C17 C11 C23 C9 5.1(2)
Si6 C11 C23 C9 -158.52(13)
N7 C9 C23 N8 0.8(2)
C18 C9 C23 N8 -176.39(15)
N7 C9 C23 C11 178.90(15)
C18 C9 C23 C11 1.7(2)
S1 C10 C24 C12 0.71(19)
Si3 C10 C24 C12 -168.08(13)
C15 C12 C24 C10 -0.2(2)
